data_4034656
loop_
_publ_author_name
'Achar, Tapas Kumar'
'Biswas, Jyoti Prasad'
'Porey, Sandip'
'Pal, Tapas'
'Ramakrishna, Kankanala'
'Maiti, Siddhartha'
'Maiti, Debabrata'

_publ_section_title
;
 Palladium-Catalyzed Template Directed C-5 Selective Olefination of
 Thiazoles.
;
_journal_issue 12
_journal_name_full 'The Journal of organic chemistry'
_journal_page_first 8315
_journal_page_last 8321
_journal_paper_doi 10.1021/acs.joc.9b01074
_journal_volume 84
_journal_year 2019
_chemical_formula_moiety '1.33(C7 H6 N2 S)'
_chemical_formula_sum 'C9.33 H8 N2.67 S1.33'
_chemical_formula_weight 200.26
_space_group_crystal_system monoclinic
_space_group_IT_number 14
_space_group_name_Hall '-P 2ybc'
_space_group_name_H-M_alt 'P 1 21/c 1'
_atom_sites_solution_hydrogens geom
_atom_sites_solution_primary direct
_audit_creation_date 2019-02-25
_audit_creation_method
;
Olex2 1.2-alpha
(compiled 2018.07.26 svn.r3523 for OlexSys, GUI svn.r5532)
;
_cell_angle_alpha 90
_cell_angle_beta 97.120(9)
_cell_angle_gamma 90
_cell_formula_units_Z 3
_cell_length_a 3.9295(4)
_cell_length_b 18.2181(16)
_cell_length_c 10.2470(10)
_cell_measurement_reflns_used 1396
_cell_measurement_temperature 150
_cell_measurement_theta_max 29.4850
_cell_measurement_theta_min 2.3020
_cell_volume 727.91(12)
_computing_cell_refinement 'CrysAlisPro 1.171.39.46 (Rigaku OD, 2018)'
_computing_data_collection 'CrysAlisPro 1.171.39.46 (Rigaku OD, 2018)'
_computing_data_reduction 'CrysAlisPro 1.171.39.46 (Rigaku OD, 2018)'
_computing_molecular_graphics 'Olex2 (Dolomanov et al., 2009)'
_computing_publication_material 'Olex2 (Dolomanov et al., 2009)'
_computing_structure_refinement 'ShelXL (Sheldrick, 2015)'
_computing_structure_solution 'ShelXT (Sheldrick, 2015)'
_diffrn_ambient_temperature 150
_diffrn_detector 'CCD plate'
_diffrn_detector_area_resol_mean 28.5714
_diffrn_detector_type 'Rigaku Saturn724+'
_diffrn_measured_fraction_theta_full 0.999
_diffrn_measured_fraction_theta_max 0.999
_diffrn_measurement_details
;
List of Runs (angles in degrees, time in seconds):

  # Type    Start    End  Width  t~exp~   \w     \q     \k     \f   Frames
--------------------------------------------------------------------------
  1  \w   -110.00  70.00   0.50    8.00    --  -20.00   0.00-180.00  360
  2  \w    -59.00   0.50   0.50    8.00    --  -20.00  72.00 108.00  119
  3  \w    -78.00 -61.50   0.50    8.00    --  -20.00 -72.00  36.00   33
;
_diffrn_measurement_device 'abstract diffractometer'
_diffrn_measurement_device_type 'dtrek-CrysAlisPro-abstract goniometer imported rigaku-d*trek images'
_diffrn_measurement_method '\w scans'
_diffrn_measurement_specimen_support 'Mitegen 50um'
_diffrn_orient_matrix_type 'CrysAlisPro convention (1999,Acta A55,543-557)'
_diffrn_orient_matrix_UB_11 -0.1217427000
_diffrn_orient_matrix_UB_12 0.0040168000
_diffrn_orient_matrix_UB_13 -0.0567315000
_diffrn_orient_matrix_UB_21 0.0769702000
_diffrn_orient_matrix_UB_22 0.0337424000
_diffrn_orient_matrix_UB_23 -0.0146603000
_diffrn_orient_matrix_UB_31 0.1112094000
_diffrn_orient_matrix_UB_32 -0.0189791000
_diffrn_orient_matrix_UB_33 -0.0378465000
_diffrn_radiation_collimation 0.3
_diffrn_radiation_monochromator graphite
_diffrn_radiation_probe x-ray
_diffrn_radiation_type MoK\a
_diffrn_radiation_wavelength 0.71073
_diffrn_reflns_av_R_equivalents 0.0468
_diffrn_reflns_av_unetI/netI 0.0578
_diffrn_reflns_Laue_measured_fraction_full 0.999
_diffrn_reflns_Laue_measured_fraction_max 0.999
_diffrn_reflns_limit_h_max 4
_diffrn_reflns_limit_h_min -3
_diffrn_reflns_limit_k_max 21
_diffrn_reflns_limit_k_min -18
_diffrn_reflns_limit_l_max 12
_diffrn_reflns_limit_l_min -12
_diffrn_reflns_number 3279
_diffrn_reflns_point_group_measured_fraction_full 0.999
_diffrn_reflns_point_group_measured_fraction_max 0.999
_diffrn_reflns_theta_full 24.991
_diffrn_reflns_theta_max 24.991
_diffrn_reflns_theta_min 2.236
_diffrn_source 'fine-focus sealed X-ray tube'
_diffrn_source_current 24.0
_diffrn_source_power 1.2
_diffrn_source_target Mo
_diffrn_source_type 'Enhance (Mo) X-ray Source'
_diffrn_source_voltage 50.0
_exptl_absorpt_coefficient_mu 0.360
_exptl_absorpt_correction_T_max 1.00000
_exptl_absorpt_correction_T_min 0.74542
_exptl_absorpt_correction_type multi-scan
_exptl_absorpt_process_details
;
CrysAlisPro 1.171.39.46 (Rigaku Oxford Diffraction, 2018)
Empirical absorption correction using spherical harmonics,
 implemented in SCALE3 ABSPACK scaling algorithm.
;
_exptl_crystal_colour 'clear light colourless'
_exptl_crystal_colour_lustre clear
_exptl_crystal_colour_modifier light
_exptl_crystal_colour_primary colourless
_exptl_crystal_density_diffrn 1.371
_exptl_crystal_description block
_exptl_crystal_F_000 312
_exptl_crystal_size_max 0.21
_exptl_crystal_size_mid 0.092
_exptl_crystal_size_min 0.084
_refine_diff_density_max 0.613
_refine_diff_density_min -0.325
_refine_diff_density_rms 0.096
_refine_ls_extinction_method none
_refine_ls_goodness_of_fit_ref 1.156
_refine_ls_hydrogen_treatment constr
_refine_ls_matrix_type full
_refine_ls_number_parameters 92
_refine_ls_number_reflns 1288
_refine_ls_number_restraints 0
_refine_ls_restrained_S_all 1.156
_refine_ls_R_factor_all 0.0867
_refine_ls_R_factor_gt 0.0734
_refine_ls_shift/su_max 0.000
_refine_ls_shift/su_mean 0.000
_refine_ls_structure_factor_coef Fsqd
_refine_ls_weighting_details 'w=1/[\s^2^(Fo^2^)+(0.0580P)^2^+1.7962P] where P=(Fo^2^+2Fc^2^)/3'
_refine_ls_weighting_scheme calc
_refine_ls_wR_factor_gt 0.1698
_refine_ls_wR_factor_ref 0.1772
_reflns_Friedel_coverage 0.000
_reflns_number_gt 1100
_reflns_number_total 1288
_reflns_threshold_expression 'I > 2\s(I)'
_cod_data_source_file jo9b01074_si_005.cif
_cod_data_source_block dm-ta-367-e2_mo
_cod_original_cell_volume 727.90(13)
_cod_database_code 4034656
_shelx_shelxl_version_number 2018/3
_shelx_space_group_comment
;
The symmetry employed for this shelxl refinement is uniquely defined
by the following loop, which should always be used as a source of
symmetry information in preference to the above space-group names.
They are only intended as comments.
;
_shelx_estimated_absorpt_t_max 0.970
_shelx_estimated_absorpt_t_min 0.928
_reflns_odcompleteness_completeness 90.39
_reflns_odcompleteness_iscentric 1
_reflns_odcompleteness_theta 30.92
_olex2_refinement_description
;
1. Fixed Uiso
 At 1.2 times of:
  All C(H) groups
 At 1.5 times of:
  All C(H,H,H) groups
2.a Aromatic/amide H refined with riding coordinates:
 C004(H004), C00A(H00D), C2(H2)
2.b Idealised Me refined as rotating group:
 C009(H00A,H00B,H00C)
;
_olex2_submission_special_instructions 'No special instructions were received'
_oxdiff_exptl_absorpt_empirical_details
;
Empirical correction (ABSPACK) includes:
- Absorption correction using spherical harmonics
- Frame scaling
- Detector area scaling
;
_oxdiff_exptl_absorpt_empirical_full_max 1.709
_oxdiff_exptl_absorpt_empirical_full_min 0.786

loop_
_space_group_symop_operation_xyz
'x, y, z'
'-x, y+1/2, -z+1/2'
'-x, -y, -z'
'x, -y-1/2, z-1/2'

loop_
_atom_site_label
_atom_site_type_symbol
_atom_site_fract_x
_atom_site_fract_y
_atom_site_fract_z
_atom_site_U_iso_or_equiv
_atom_site_adp_type
_atom_site_occupancy
_atom_site_site_symmetry_order
_atom_site_calc_flag
_atom_site_refinement_flags_posn
S01 S 0.3113(3) 0.77026(6) 0.39583(11) 0.0334(4) Uani 1 1 d .
C002 C 0.5310(11) 0.8253(3) 0.5164(4) 0.0319(10) Uani 1 1 d .
N003 N 0.0181(11) 0.4621(2) 0.2868(4) 0.0502(12) Uani 1 1 d .
C004 C 0.1576(11) 0.5986(2) 0.3389(4) 0.0346(11) Uani 1 1 d .
H004 H 0.058818 0.635152 0.279913 0.042 Uiso 1 1 calc R
C006 C 0.4557(11) 0.6931(2) 0.4855(4) 0.0327(11) Uani 1 1 d .
C008 C 0.0815(12) 0.5227(3) 0.3113(5) 0.0376(11) Uani 1 1 d .
C009 C 0.5282(12) 0.9067(3) 0.5051(5) 0.0408(12) Uani 1 1 d .
H00A H 0.752654 0.923674 0.485175 0.061 Uiso 1 1 calc GR
H00B H 0.479097 0.928280 0.588313 0.061 Uiso 1 1 calc GR
H00C H 0.350907 0.921648 0.434326 0.061 Uiso 1 1 calc GR
C00A C 0.3656(11) 0.6187(2) 0.4466(5) 0.0319(10) Uani 1 1 d .
H00D H 0.462772 0.580517 0.502432 0.038 Uiso 1 1 calc R
N1 N 0.6965(10) 0.7892(2) 0.6155(4) 0.0364(9) Uani 1 1 d .
C2 C 0.6531(12) 0.7156(3) 0.5968(5) 0.0358(11) Uani 1 1 d .
H2 H 0.756972 0.681226 0.659224 0.043 Uiso 1 1 calc R

loop_
_atom_site_aniso_label
_atom_site_aniso_U_11
_atom_site_aniso_U_22
_atom_site_aniso_U_33
_atom_site_aniso_U_23
_atom_site_aniso_U_13
_atom_site_aniso_U_12
S01 0.0286(6) 0.0373(7) 0.0325(7) 0.0009(5) -0.0032(5) 0.0009(5)
C002 0.023(2) 0.043(3) 0.029(2) -0.003(2) -0.0024(19) -0.0017(19)
N003 0.050(3) 0.041(3) 0.054(3) 0.000(2) -0.015(2) -0.003(2)
C004 0.030(2) 0.037(3) 0.035(3) 0.002(2) -0.003(2) 0.003(2)
C006 0.026(2) 0.038(3) 0.033(3) 0.0006(19) 0.0039(19) 0.0023(19)
C008 0.030(2) 0.044(3) 0.036(3) 0.005(2) -0.006(2) 0.006(2)
C009 0.037(3) 0.042(3) 0.042(3) 0.001(2) -0.004(2) -0.001(2)
C00A 0.027(2) 0.032(2) 0.037(3) 0.0039(19) 0.005(2) 0.0039(18)
N1 0.033(2) 0.039(2) 0.036(2) -0.0015(17) -0.0007(17) -0.0013(17)
C2 0.034(2) 0.036(3) 0.036(3) 0.001(2) -0.001(2) 0.004(2)

loop_
_atom_type_symbol
_atom_type_description
_atom_type_scat_dispersion_real
_atom_type_scat_dispersion_imag
_atom_type_scat_source
C C 0.0033 0.0016 'International Tables Vol C Tables 4.2.6.8 and 6.1.1.4'
H H 0.0000 0.0000 'International Tables Vol C Tables 4.2.6.8 and 6.1.1.4'
N N 0.0061 0.0033 'International Tables Vol C Tables 4.2.6.8 and 6.1.1.4'
S S 0.1246 0.1234 'International Tables Vol C Tables 4.2.6.8 and 6.1.1.4'

loop_
_geom_angle_atom_site_label_1
_geom_angle_atom_site_label_2
_geom_angle_atom_site_label_3
_geom_angle
C002 S01 C006 89.4(2)
C009 C002 S01 121.5(3)
N1 C002 S01 114.5(4)
N1 C002 C009 124.0(4)
C008 C004 H004 119.4
C00A C004 H004 119.4
C00A C004 C008 121.1(4)
C00A C006 S01 124.1(4)
C2 C006 S01 108.3(3)
C2 C006 C00A 127.5(4)
N003 C008 C004 178.7(5)
C002 C009 H00A 109.5
C002 C009 H00B 109.5
C002 C009 H00C 109.5
H00A C009 H00B 109.5
H00A C009 H00C 109.5
H00B C009 H00C 109.5
C004 C00A C006 126.0(4)
C004 C00A H00D 117.0
C006 C00A H00D 117.0
C002 N1 C2 110.1(4)
C006 C2 N1 117.6(4)
C006 C2 H2 121.2
N1 C2 H2 121.2

loop_
_geom_bond_atom_site_label_1
_geom_bond_atom_site_label_2
_geom_bond_distance
S01 C002 1.736(4)
S01 C006 1.736(5)
C002 C009 1.486(6)
C002 N1 1.313(6)
N003 C008 1.152(6)
C004 H004 0.9500
C004 C008 1.436(7)
C004 C00A 1.340(6)
C006 C00A 1.444(6)
C006 C2 1.361(6)
C009 H00A 0.9800
C009 H00B 0.9800
C009 H00C 0.9800
C00A H00D 0.9500
N1 C2 1.362(6)
C2 H2 0.9500

loop_
_geom_torsion_atom_site_label_1
_geom_torsion_atom_site_label_2
_geom_torsion_atom_site_label_3
_geom_torsion_atom_site_label_4
_geom_torsion
S01 C002 N1 C2 0.4(5)
S01 C006 C00A C004 -1.1(7)
S01 C006 C2 N1 0.1(5)
C002 S01 C006 C00A 178.4(4)
C002 S01 C006 C2 0.1(3)
C002 N1 C2 C006 -0.3(6)
C006 S01 C002 C009 179.4(4)
C006 S01 C002 N1 -0.3(4)
C008 C004 C00A C006 -178.9(4)
C009 C002 N1 C2 -179.3(4)
C00A C006 C2 N1 -178.1(4)
C2 C006 C00A C004 176.8(5)
